data_7216884
loop_
_publ_author_name
'Katritzky, Alan R.'
'Xu, Yong-Jiang'
'He, Hai-Ying'
'Steel, Peter J.'

_publ_section_title
;
 Stereoselective syntheses of
 1H-imidazo[2,1-a]isoindole-2,5(3H,9bH)-diones&#x2020;
;
_journal_issue 15
_journal_name_full 'Journal of the Chemical Society, Perkin Transactions 1'
_journal_page_first 1767
_journal_paper_doi 10.1039/b104060j
_journal_year 2001
_chemical_formula_sum 'C24 H20 N2 O2'
_chemical_formula_weight 368.42
_chemical_name_systematic
; 
? 
;
_space_group_IT_number 14
_symmetry_cell_setting monoclinic
_symmetry_space_group_name_Hall '-P 2yn'
_symmetry_space_group_name_H-M 'P 1 21/n 1'
_atom_sites_solution_hydrogens geom
_atom_sites_solution_primary direct
_atom_sites_solution_secondary difmap
_audit_creation_method SHELXL-97
_cell_angle_alpha 90.00
_cell_angle_beta 102.806(5)
_cell_angle_gamma 90.00
_cell_formula_units_Z 4
_cell_length_a 12.132(4)
_cell_length_b 8.462(3)
_cell_length_c 18.708(6)
_cell_measurement_temperature 168(2)
_cell_volume 1872.8(11)
_computing_structure_refinement 'SHELXL-97 (Sheldrick, 1997)'
_computing_structure_solution 'SHELXS-97 (Sheldrick, 1990)'
_diffrn_ambient_temperature 168(2)
_diffrn_measured_fraction_theta_full 0.999
_diffrn_measured_fraction_theta_max 0.999
_diffrn_radiation_monochromator graphite
_diffrn_radiation_source 'fine-focus sealed tube'
_diffrn_radiation_type MoK\a
_diffrn_radiation_wavelength 0.71073
_diffrn_reflns_av_R_equivalents 0.0309
_diffrn_reflns_av_sigmaI/netI 0.0301
_diffrn_reflns_limit_h_max 14
_diffrn_reflns_limit_h_min -14
_diffrn_reflns_limit_k_max 6
_diffrn_reflns_limit_k_min -10
_diffrn_reflns_limit_l_max 22
_diffrn_reflns_limit_l_min -22
_diffrn_reflns_number 21057
_diffrn_reflns_theta_full 25.00
_diffrn_reflns_theta_max 25.00
_diffrn_reflns_theta_min 2.23
_exptl_absorpt_coefficient_mu 0.084
_exptl_absorpt_correction_T_max 0.9925
_exptl_absorpt_correction_T_min 0.9656
_exptl_crystal_density_diffrn 1.307
_exptl_crystal_density_method 'not measured'
_exptl_crystal_F_000 776
_exptl_crystal_size_max 0.42
_exptl_crystal_size_mid 0.37
_exptl_crystal_size_min 0.09
_refine_diff_density_max 0.150
_refine_diff_density_min -0.225
_refine_diff_density_rms 0.042
_refine_ls_extinction_method none
_refine_ls_goodness_of_fit_ref 0.963
_refine_ls_hydrogen_treatment mixed
_refine_ls_matrix_type full
_refine_ls_number_parameters 253
_refine_ls_number_reflns 3297
_refine_ls_number_restraints 0
_refine_ls_restrained_S_all 0.963
_refine_ls_R_factor_all 0.0521
_refine_ls_R_factor_gt 0.0345
_refine_ls_shift/su_max 0.002
_refine_ls_shift/su_mean 0.000
_refine_ls_structure_factor_coef Fsqd
_refine_ls_weighting_details 'calc w=1/[\s^2^(Fo^2^)+(0.0544P)^2^+0.0000P] where P=(Fo^2^+2Fc^2^)/3'
_refine_ls_weighting_scheme calc
_refine_ls_wR_factor_gt 0.0814
_refine_ls_wR_factor_ref 0.0861
_reflns_number_gt 2393
_reflns_number_total 3297
_reflns_threshold_expression >2sigma(I)
_cod_data_source_file b104060j.txt
_cod_data_source_block 3gl
_cod_depositor_comments
;
The following automatic conversions were performed:
'_atom_site_symetry_multiplicity' tag replaced with
'_atom_site_symmetry_multiplicity'.

Automatic conversion script
Id: cif_correct_tags 1440 2010-10-19 06:21:57Z saulius 
;
_cod_original_cell_volume 1873.0(11)
_cod_original_sg_symbol_H-M P2(1)/n
_cod_database_code 7216884

loop_
_symmetry_equiv_pos_as_xyz
'x, y, z'
'-x+1/2, y+1/2, -z+1/2'
'-x, -y, -z'
'x-1/2, -y-1/2, z-1/2'

loop_
_atom_site_label
_atom_site_type_symbol
_atom_site_fract_x
_atom_site_fract_y
_atom_site_fract_z
_atom_site_U_iso_or_equiv
_atom_site_adp_type
_atom_site_occupancy
_atom_site_symmetry_multiplicity
_atom_site_calc_flag
_atom_site_refinement_flags
_atom_site_disorder_assembly
_atom_site_disorder_group
O1 O 0.75426(8) 0.56628(11) 0.20986(5) 0.0326(3) Uani 1 1 d . . .
O2 O 0.35359(8) 0.58446(11) 0.06792(5) 0.0333(3) Uani 1 1 d . . .
N1 N 0.69624(9) 0.72140(12) 0.10699(6) 0.0246(3) Uani 1 1 d . . .
N2 N 0.50854(8) 0.74785(12) 0.10805(6) 0.0233(3) Uani 1 1 d . . .
C1 C 0.68174(11) 0.64219(15) 0.16818(7) 0.0253(3) Uani 1 1 d . . .
C2 C 0.56092(11) 0.67033(16) 0.17739(7) 0.0254(3) Uani 1 1 d . . .
H2A H 0.5225 0.5678 0.1826 0.030 Uiso 1 1 calc R . .
C3 C 0.42551(11) 0.67466(15) 0.05507(8) 0.0250(3) Uani 1 1 d . . .
C4 C 0.44460(11) 0.72636(15) -0.01701(7) 0.0240(3) Uani 1 1 d . . .
C5 C 0.37728(12) 0.70319(16) -0.08667(8) 0.0310(4) Uani 1 1 d . . .
H5A H 0.3067 0.6501 -0.0935 0.037 Uiso 1 1 calc R . .
C6 C 0.41671(13) 0.76026(17) -0.14582(8) 0.0351(4) Uani 1 1 d . . .
H6A H 0.3726 0.7463 -0.1941 0.042 Uiso 1 1 calc R . .
C7 C 0.52045(12) 0.83794(17) -0.13526(8) 0.0346(4) Uani 1 1 d . . .
H7A H 0.5461 0.8752 -0.1767 0.042 Uiso 1 1 calc R . .
C8 C 0.58712(12) 0.86203(16) -0.06549(8) 0.0306(3) Uani 1 1 d . . .
H8A H 0.6572 0.9164 -0.0586 0.037 Uiso 1 1 calc R . .
C9 C 0.54812(11) 0.80413(15) -0.00612(7) 0.0250(3) Uani 1 1 d . . .
C10 C 0.59617(10) 0.81813(15) 0.07510(7) 0.0244(3) Uani 1 1 d . . .
H10A H 0.6090 0.9314 0.0899 0.029 Uiso 1 1 calc R . .
C11 C 0.56786(11) 0.77278(16) 0.24517(7) 0.0294(3) Uani 1 1 d . . .
H11A H 0.6204 0.7212 0.2866 0.035 Uiso 1 1 calc R . .
H11B H 0.6019 0.8753 0.2364 0.035 Uiso 1 1 calc R . .
C12 C 0.45832(11) 0.80634(15) 0.26870(7) 0.0263(3) Uani 1 1 d . . .
C13 C 0.35753(12) 0.72850(17) 0.24059(8) 0.0336(4) Uani 1 1 d . . .
H13A H 0.3535 0.6554 0.2015 0.040 Uiso 1 1 calc R . .
C14 C 0.26177(12) 0.75565(18) 0.26869(9) 0.0379(4) Uani 1 1 d . . .
H14A H 0.1937 0.7001 0.2490 0.045 Uiso 1 1 calc R . .
C15 C 0.26538(12) 0.86217(17) 0.32456(8) 0.0347(4) Uani 1 1 d . . .
H15A H 0.2007 0.8792 0.3444 0.042 Uiso 1 1 calc R . .
C16 C 0.36405(13) 0.94408(17) 0.35157(8) 0.0359(4) Uani 1 1 d . . .
H16A H 0.3666 1.0198 0.3894 0.043 Uiso 1 1 calc R . .
C17 C 0.45992(12) 0.91730(16) 0.32409(8) 0.0325(4) Uani 1 1 d . . .
H17A H 0.5271 0.9751 0.3432 0.039 Uiso 1 1 calc R . .
C18 C 0.80641(10) 0.76094(15) 0.09530(8) 0.0252(3) Uani 1 1 d . . .
C19 C 0.84598(11) 0.69314(16) 0.03825(8) 0.0304(3) Uani 1 1 d . . .
H19A H 0.8006 0.6199 0.0061 0.037 Uiso 1 1 calc R . .
C20 C 0.95321(12) 0.73376(17) 0.02869(9) 0.0346(4) Uani 1 1 d . . .
H20A H 0.9801 0.6875 -0.0105 0.041 Uiso 1 1 calc R . .
C21 C 1.02156(11) 0.83990(17) 0.07486(9) 0.0342(4) Uani 1 1 d . . .
C22 C 0.97980(12) 0.90604(18) 0.13156(9) 0.0393(4) Uani 1 1 d . . .
H22A H 1.0253 0.9787 0.1640 0.047 Uiso 1 1 calc R . .
C23 C 0.87288(12) 0.86800(17) 0.14180(8) 0.0346(4) Uani 1 1 d . . .
H23A H 0.8455 0.9153 0.1806 0.042 Uiso 1 1 calc R . .
C24 C 1.13833(12) 0.8821(2) 0.06383(10) 0.0487(5) Uani 1 1 d . . .
H24A H 1.1447 0.8501 0.0146 0.073 Uiso 0.50 1 calc PR A 1
H24B H 1.1958 0.8270 0.1004 0.073 Uiso 0.50 1 calc PR A 1
H24C H 1.1498 0.9965 0.0694 0.073 Uiso 0.50 1 calc PR A 1
H24D H 1.1310 0.9485 0.0201 0.073 Uiso 0.50 1 calc PR A 2
H24E H 1.1793 0.7852 0.0575 0.073 Uiso 0.50 1 calc PR A 2
H24F H 1.1800 0.9399 0.1068 0.073 Uiso 0.50 1 calc PR A 2

loop_
_atom_site_aniso_label
_atom_site_aniso_U_11
_atom_site_aniso_U_22
_atom_site_aniso_U_33
_atom_site_aniso_U_23
_atom_site_aniso_U_13
_atom_site_aniso_U_12
O1 0.0273(5) 0.0352(6) 0.0326(6) 0.0027(5) 0.0007(5) 0.0069(5)
O2 0.0273(5) 0.0365(6) 0.0368(6) 0.0011(5) 0.0084(5) -0.0077(5)
N1 0.0177(6) 0.0259(6) 0.0297(7) 0.0008(5) 0.0041(5) 0.0022(5)
N2 0.0193(6) 0.0263(6) 0.0247(6) -0.0002(5) 0.0056(5) 0.0003(5)
C1 0.0243(8) 0.0252(7) 0.0253(8) -0.0053(6) 0.0027(6) 0.0001(6)
C2 0.0227(7) 0.0263(7) 0.0266(8) 0.0007(6) 0.0042(6) 0.0006(6)
C3 0.0200(7) 0.0244(7) 0.0300(8) -0.0013(6) 0.0043(6) 0.0032(6)
C4 0.0232(7) 0.0223(7) 0.0269(8) -0.0002(6) 0.0062(6) 0.0042(6)
C5 0.0298(8) 0.0290(8) 0.0322(9) -0.0031(7) 0.0027(7) 0.0032(6)
C6 0.0425(9) 0.0341(8) 0.0268(9) -0.0016(7) 0.0034(7) 0.0124(7)
C7 0.0422(9) 0.0347(8) 0.0307(9) 0.0079(7) 0.0159(7) 0.0152(7)
C8 0.0262(8) 0.0297(8) 0.0380(9) 0.0061(7) 0.0113(7) 0.0060(6)
C9 0.0242(8) 0.0227(7) 0.0290(8) 0.0017(6) 0.0078(6) 0.0064(6)
C10 0.0187(7) 0.0225(7) 0.0320(8) -0.0002(6) 0.0057(6) 0.0015(5)
C11 0.0268(8) 0.0325(8) 0.0286(8) -0.0017(6) 0.0053(6) -0.0007(6)
C12 0.0283(8) 0.0279(7) 0.0234(8) 0.0033(6) 0.0070(6) 0.0017(6)
C13 0.0317(9) 0.0370(8) 0.0336(9) -0.0092(7) 0.0103(7) -0.0020(7)
C14 0.0309(9) 0.0425(9) 0.0430(10) -0.0067(8) 0.0142(7) -0.0048(7)
C15 0.0373(9) 0.0315(8) 0.0403(10) 0.0019(7) 0.0192(7) 0.0044(7)
C16 0.0470(10) 0.0297(8) 0.0338(9) -0.0048(7) 0.0149(8) 0.0012(7)
C17 0.0341(8) 0.0304(8) 0.0330(9) -0.0014(7) 0.0072(7) -0.0038(7)
C18 0.0184(7) 0.0259(7) 0.0308(8) 0.0018(6) 0.0043(6) 0.0020(6)
C19 0.0256(8) 0.0313(8) 0.0345(9) -0.0024(7) 0.0069(7) 0.0005(6)
C20 0.0273(8) 0.0399(9) 0.0387(9) 0.0015(7) 0.0122(7) 0.0050(7)
C21 0.0213(8) 0.0358(8) 0.0444(10) 0.0125(7) 0.0047(7) 0.0018(6)
C22 0.0282(8) 0.0400(9) 0.0468(10) -0.0056(8) 0.0019(7) -0.0086(7)
C23 0.0288(8) 0.0369(8) 0.0379(9) -0.0080(7) 0.0067(7) -0.0020(7)
C24 0.0259(8) 0.0525(10) 0.0683(12) 0.0156(9) 0.0113(8) -0.0025(7)

loop_
_atom_type_symbol
_atom_type_description
_atom_type_scat_dispersion_real
_atom_type_scat_dispersion_imag
_atom_type_scat_source
C C 0.0033 0.0016 'International Tables Vol C Tables 4.2.6.8 and 6.1.1.4'
H H 0.0000 0.0000 'International Tables Vol C Tables 4.2.6.8 and 6.1.1.4'
N N 0.0061 0.0033 'International Tables Vol C Tables 4.2.6.8 and 6.1.1.4'
O O 0.0106 0.0060 'International Tables Vol C Tables 4.2.6.8 and 6.1.1.4'

loop_
_geom_angle_atom_site_label_1
_geom_angle_atom_site_label_2
_geom_angle_atom_site_label_3
_geom_angle
C1 N1 C18 122.36(11)
C1 N1 C10 111.24(10)
C18 N1 C10 121.16(10)
C3 N2 C2 122.28(11)
C3 N2 C10 111.00(11)
C2 N2 C10 109.91(10)
O1 C1 N1 125.65(12)
O1 C1 C2 125.59(12)
N1 C1 C2 108.72(11)
N2 C2 C11 114.52(11)
N2 C2 C1 101.99(10)
C11 C2 C1 107.72(10)
O2 C3 N2 124.96(13)
O2 C3 C4 128.66(13)
N2 C3 C4 106.37(11)
C5 C4 C9 121.83(13)
C5 C4 C3 129.26(13)
C9 C4 C3 108.90(12)
C6 C5 C4 117.67(14)
C5 C6 C7 120.76(14)
C8 C7 C6 121.41(14)
C9 C8 C7 117.94(14)
C8 C9 C4 120.38(13)
C8 C9 C10 130.86(13)
C4 C9 C10 108.63(11)
N2 C10 N1 102.30(10)
N2 C10 C9 103.73(10)
N1 C10 C9 117.63(11)
C12 C11 C2 117.26(11)
C13 C12 C17 117.87(13)
C13 C12 C11 123.85(12)
C17 C12 C11 118.22(12)
C12 C13 C14 121.11(14)
C15 C14 C13 120.38(14)
C14 C15 C16 119.17(14)
C15 C16 C17 120.81(14)
C16 C17 C12 120.61(13)
C23 C18 C19 120.08(13)
C23 C18 N1 119.16(12)
C19 C18 N1 120.76(12)
C18 C19 C20 119.22(13)
C21 C20 C19 121.71(14)
C20 C21 C22 117.86(13)
C20 C21 C24 120.97(14)
C22 C21 C24 121.16(14)
C23 C22 C21 121.38(14)
C18 C23 C22 119.75(14)

loop_
_geom_bond_atom_site_label_1
_geom_bond_atom_site_label_2
_geom_bond_distance
O1 C1 1.2208(15)
O2 C3 1.2227(15)
N1 C1 1.3712(17)
N1 C18 1.4409(16)
N1 C10 1.4761(16)
N2 C3 1.3922(17)
N2 C2 1.4669(17)
N2 C10 1.4678(16)
C1 C2 1.5321(19)
C2 C11 1.5228(19)
C3 C4 1.4838(19)
C4 C5 1.3900(19)
C4 C9 1.3923(18)
C5 C6 1.386(2)
C6 C7 1.395(2)
C7 C8 1.390(2)
C8 C9 1.3895(19)
C9 C10 1.5067(19)
C11 C12 1.5166(18)
C12 C13 1.3860(19)
C12 C17 1.3953(19)
C13 C14 1.3963(19)
C14 C15 1.374(2)
C15 C16 1.379(2)
C16 C17 1.390(2)
C18 C23 1.3846(19)
C18 C19 1.388(2)
C19 C20 1.3949(19)
C20 C21 1.387(2)
C21 C22 1.390(2)
C21 C24 1.519(2)
C22 C23 1.390(2)

loop_
_geom_torsion_atom_site_label_1
_geom_torsion_atom_site_label_2
_geom_torsion_atom_site_label_3
_geom_torsion_atom_site_label_4
_geom_torsion
C18 N1 C1 O1 -17.6(2)
C10 N1 C1 O1 -172.24(12)
C18 N1 C1 C2 160.08(11)
C10 N1 C1 C2 5.45(14)
C3 N2 C2 C11 -132.76(12)
C10 N2 C2 C11 94.44(13)
C3 N2 C2 C1 111.20(12)
C10 N2 C2 C1 -21.60(13)
O1 C1 C2 N2 -172.58(12)
N1 C1 C2 N2 9.73(13)
O1 C1 C2 C11 66.54(16)
N1 C1 C2 C11 -111.15(12)
C2 N2 C3 O2 34.52(19)
C10 N2 C3 O2 166.88(12)
C2 N2 C3 C4 -144.55(11)
C10 N2 C3 C4 -12.19(13)
O2 C3 C4 C5 9.9(2)
N2 C3 C4 C5 -171.13(12)
O2 C3 C4 C9 -168.52(13)
N2 C3 C4 C9 10.51(14)
C9 C4 C5 C6 0.09(19)
C3 C4 C5 C6 -178.09(12)
C4 C5 C6 C7 0.1(2)
C5 C6 C7 C8 -0.6(2)
C6 C7 C8 C9 0.9(2)
C7 C8 C9 C4 -0.78(19)
C7 C8 C9 C10 -176.25(13)
C5 C4 C9 C8 0.29(19)
C3 C4 C9 C8 178.80(11)
C5 C4 C9 C10 176.67(12)
C3 C4 C9 C10 -4.82(14)
C3 N2 C10 N1 -113.60(11)
C2 N2 C10 N1 24.76(13)
C3 N2 C10 C9 9.21(13)
C2 N2 C10 C9 147.56(10)
C1 N1 C10 N2 -18.27(13)
C18 N1 C10 N2 -173.25(10)
C1 N1 C10 C9 -131.12(12)
C18 N1 C10 C9 73.90(15)
C8 C9 C10 N2 173.55(13)
C4 C9 C10 N2 -2.32(13)
C8 C9 C10 N1 -74.41(18)
C4 C9 C10 N1 109.72(13)
N2 C2 C11 C12 71.79(15)
C1 C2 C11 C12 -175.54(11)
C2 C11 C12 C13 11.7(2)
C2 C11 C12 C17 -171.16(12)
C17 C12 C13 C14 -2.4(2)
C11 C12 C13 C14 174.77(13)
C12 C13 C14 C15 0.8(2)
C13 C14 C15 C16 1.2(2)
C14 C15 C16 C17 -1.5(2)
C15 C16 C17 C12 -0.2(2)
C13 C12 C17 C16 2.2(2)
C11 C12 C17 C16 -175.20(13)
C1 N1 C18 C23 -65.92(17)
C10 N1 C18 C23 86.26(16)
C1 N1 C18 C19 114.11(15)
C10 N1 C18 C19 -93.70(15)
C23 C18 C19 C20 0.2(2)
N1 C18 C19 C20 -179.79(12)
C18 C19 C20 C21 0.2(2)
C19 C20 C21 C22 -0.2(2)
C19 C20 C21 C24 179.70(13)
C20 C21 C22 C23 -0.2(2)
C24 C21 C22 C23 179.87(14)
C19 C18 C23 C22 -0.7(2)
N1 C18 C23 C22 179.38(12)
C21 C22 C23 C18 0.7(2)
